data_4000947
loop_
_publ_author_name
'Ling, Chris D.'
'Avdeev, Maxim'
'Kharton, Vladislav V.'
'Yaremchenko, Aleksey A.'
'Macquart, Ren\'e B.'
'Hoelzel, Markus'

_publ_section_title
;
 Structures, Phase Transitions, Hydration, and Ionic Conductivity of
 Ba4Ta2O9
;
_journal_issue 2
_journal_name_full 'Chemistry of Materials'
_journal_page_first 532
_journal_paper_doi 10.1021/cm903170t
_journal_volume 22
_journal_year 2010
_chemical_formula_sum 'Ba6 O13.5 Ta3'
_chemical_formula_weight 1582.81
_chemical_name_systematic ' ?'
_space_group_IT_number 190
_symmetry_cell_setting hexagonal
_symmetry_space_group_name_Hall 'P -6c -2c'
_symmetry_space_group_name_H-M 'P -6 2 c'
_cell_angle_alpha 90.0
_cell_angle_beta 90.0
_cell_angle_gamma 120.0
_cell_formula_units_Z 2
_cell_length_a 10.26904(33)
_cell_length_b 10.26904
_cell_length_c 8.4729(4)
_cell_volume 773.79(4)
_pd_block_id 2009-08-27T22:46|A_BA4TA2O9_RT_phase1|Chris_Ling||
_pd_phase_name 'from /Users/Chris/Desktop/a_Ba4Ta2O9/BA4TA2O9.EXP'
_cod_data_source_file cm903170t_si_001.cif
_cod_data_source_block A_BA4TA2O9_RT_phase_1
_cod_depositor_comments
;
The following automatic conversions were performed:

'_geom_bond_publ_flag' value 'N' changed to 'n' according to
/home/saulius/struct/CIF-dictionaries/cif_core.dic dictionary named
'cif_core.dic' version 2.4.2 from 2011-04-26 (102
times).

'_geom_angle_publ_flag' value 'N' changed to 'n' according
to /home/saulius/struct/CIF-dictionaries/cif_core.dic dictionary
named 'cif_core.dic' version 2.4.2 from 2011-04-26 (799 times).

Automatic conversion script
Id: cif_fix_values 1715 2011-07-08 13:25:40Z adriana 
;
_cod_original_cell_volume 773.79(7)
_cod_original_formula_sum 'Ba6 O13.50 Ta3.00'
_cod_database_code 4000947

loop_
_symmetry_equiv_pos_site_id
_symmetry_equiv_pos_as_xyz
1 +x,+y,+z
2 y-x,-x,-z+1/2
3 -y,x-y,+z
4 +x,+y,-z+1/2
5 y-x,-x,+z
6 -y,x-y,-z+1/2
7 x-y,-y,-z
8 -x,y-x,+z+1/2
9 +y,+x,-z
10 x-y,-y,+z+1/2
11 -x,y-x,-z
12 +y,+x,+z+1/2

loop_
_atom_site_type_symbol
_atom_site_label
_atom_site_fract_x
_atom_site_fract_y
_atom_site_fract_z
_atom_site_occupancy
_atom_site_thermal_displace_type
_atom_site_U_iso_or_equiv
_atom_site_symmetry_multiplicity
Ba BA1 0.6698(17) 0.0 0.0 1.0 Uiso 0.0106(18) 6
Ba BA2 0.3351(19) 0.0091(8) 0.25 1.0 Uiso 0.0195(21) 6
Ta TA1 0.0 0.0 0.1751(21) 0.5 Uiso 0.0285(11) 4
Ta TA2 0.6667 0.3333 0.4300(9) 1.0 Uiso 0.0285(11) 4
O O1 0.6738(11) 0.4976(10) 0.5168(5) 1.0 Uiso 0.0278(7) 12
O O2 0.5142(13) 0.3476(11) 0.25 1.0 Uiso 0.0278(7) 6
O O3 1.0000(14) 0.8362(17) 0.7107(13) 0.5 Uiso 0.0278(7) 12
O O4 0.1479(20) 0.0 0.0 0.5 Uiso 0.0278(7) 6

loop_
_atom_type_symbol
_atom_type_number_in_cell
Ba 12.0
Ta 6.0
O 27.0

loop_
_geom_angle_atom_site_label_1
_geom_angle_atom_site_label_2
_geom_angle_atom_site_label_3
_geom_angle
_geom_angle_site_symmetry_1
_geom_angle_site_symmetry_3
_geom_angle_publ_flag
BA1 BA1 BA1 180.0 4_554 4_555 n
BA1 BA1 BA2 121.29(25) 4_554 1_555 n
BA1 BA1 BA2 121.45(14) 4_554 2_655 n
BA1 BA1 BA2 122.52(14) 4_554 3_655 n
BA1 BA1 BA2 58.71(25) 4_554 7_555 n
BA1 BA1 BA2 57.48(14) 4_554 8_654 n
BA1 BA1 BA2 58.55(14) 4_554 9_655 n
BA1 BA1 TA1 113.63(28) 4_554 1_655 n
BA1 BA1 TA1 66.37(28) 4_554 7_655 n
BA1 BA1 TA2 99.78(13) 4_554 2_665 n
BA1 BA1 TA2 80.22(13) 4_554 8_654 n
BA1 BA1 O1 87.19(9) 4_554 2_665 n
BA1 BA1 O1 87.33(8) 4_554 6_655 n
BA1 BA1 O1 92.67(8) 4_554 8_654 n
BA1 BA1 O1 92.81(9) 4_554 12_544 n
BA1 BA1 O2 139.54(23) 4_554 3_655 n
BA1 BA1 O2 40.46(23) 4_554 8_654 n
BA1 BA1 O3 43.7(5) 4_554 2_665 n
BA1 BA1 O3 34.9(4) 4_554 5_664 n
BA1 BA1 O3 145.1(4) 4_554 9_546 n
BA1 BA1 O3 136.3(5) 4_554 12_544 n
BA1 BA1 O4 90.0 4_554 3_655 n
BA1 BA1 O4 90.0 4_554 5_655 n
BA1 BA1 BA2 58.71(25) 4_555 1_555 n
BA1 BA1 BA2 58.55(14) 4_555 2_655 n
BA1 BA1 BA2 57.48(14) 4_555 3_655 n
BA1 BA1 BA2 121.29(25) 4_555 7_555 n
BA1 BA1 BA2 122.52(14) 4_555 8_654 n
BA1 BA1 BA2 121.45(14) 4_555 9_655 n
BA1 BA1 TA1 66.37(28) 4_555 1_655 n
BA1 BA1 TA1 113.63(28) 4_555 7_655 n
BA1 BA1 TA2 80.22(13) 4_555 2_665 n
BA1 BA1 TA2 99.78(13) 4_555 8_654 n
BA1 BA1 O1 92.81(9) 4_555 2_665 n
BA1 BA1 O1 92.67(8) 4_555 6_655 n
BA1 BA1 O1 87.33(8) 4_555 8_654 n
BA1 BA1 O1 87.19(9) 4_555 12_544 n
BA1 BA1 O2 40.46(23) 4_555 3_655 n
BA1 BA1 O2 139.54(23) 4_555 8_654 n
BA1 BA1 O3 136.3(5) 4_555 2_665 n
BA1 BA1 O3 145.1(4) 4_555 5_664 n
BA1 BA1 O3 34.9(4) 4_555 9_546 n
BA1 BA1 O3 43.7(5) 4_555 12_544 n
BA1 BA1 O4 90.0 4_555 3_655 n
BA1 BA1 O4 90.0 4_555 5_655 n
BA2 BA1 BA2 96.60(19) 1_555 2_655 n
BA2 BA1 BA2 93.33(21) 1_555 3_655 n
BA2 BA1 BA2 62.6(5) 1_555 7_555 n
BA2 BA1 BA2 130.23(16) 1_555 8_654 n
BA2 BA1 BA2 128.88(15) 1_555 9_655 n
BA2 BA1 TA1 125.06(30) 1_555 1_655 n
BA2 BA1 TA1 172.3(4) 1_555 7_655 n
BA2 BA1 TA2 57.85(25) 1_555 2_665 n
BA2 BA1 TA2 71.2(4) 1_555 8_654 n
BA2 BA1 O1 88.7(4) 1_555 2_665 n
BA2 BA1 O1 44.06(26) 1_555 6_655 n
BA2 BA1 O1 41.71(29) 1_555 8_654 n
BA2 BA1 O1 88.1(4) 1_555 12_544 n
BA2 BA1 O2 43.70(27) 1_555 3_655 n
BA2 BA1 O2 95.1(6) 1_555 8_654 n
BA2 BA1 O3 165.0(7) 1_555 2_665 n
BA2 BA1 O3 156.2(6) 1_555 5_664 n
BA2 BA1 O3 93.58(28) 1_555 9_546 n
BA2 BA1 O3 102.44(33) 1_555 12_544 n
BA2 BA1 O4 139.05(23) 1_555 3_655 n
BA2 BA1 O4 140.63(22) 1_555 5_655 n
BA2 BA1 BA2 94.62(28) 2_655 3_655 n
BA2 BA1 BA2 128.88(15) 2_655 7_555 n
BA2 BA1 BA2 63.98(26) 2_655 8_654 n
BA2 BA1 BA2 128.48(31) 2_655 9_655 n
BA2 BA1 TA1 52.60(17) 2_655 1_655 n
BA2 BA1 TA1 79.11(27) 2_655 7_655 n
BA2 BA1 TA2 138.76(17) 2_655 2_665 n
BA2 BA1 TA2 71.47(25) 2_655 8_654 n
BA2 BA1 O1 140.57(26) 2_655 2_665 n
BA2 BA1 O1 140.63(25) 2_655 6_655 n
BA2 BA1 O1 88.41(18) 2_655 8_654 n
BA2 BA1 O1 41.9(4) 2_655 12_544 n
BA2 BA1 O2 98.92(17) 2_655 3_655 n
BA2 BA1 O2 99.66(28) 2_655 8_654 n
BA2 BA1 O3 94.4(5) 2_655 2_665 n
BA2 BA1 O3 100.3(4) 2_655 5_664 n
BA2 BA1 O3 47.42(27) 2_655 9_546 n
BA2 BA1 O3 47.35(32) 2_655 12_544 n
BA2 BA1 O4 86.5(4) 2_655 3_655 n
BA2 BA1 O4 44.20(29) 2_655 5_655 n
BA2 BA1 BA2 130.23(16) 3_655 7_555 n
BA2 BA1 BA2 131.33(32) 3_655 8_654 n
BA2 BA1 BA2 63.98(26) 3_655 9_655 n
BA2 BA1 TA1 53.63(18) 3_655 1_655 n
BA2 BA1 TA1 80.68(28) 3_655 7_655 n
BA2 BA1 TA2 59.32(27) 3_655 2_665 n
BA2 BA1 TA2 157.24(22) 3_655 8_654 n
BA2 BA1 O1 46.0(4) 3_655 2_665 n
BA2 BA1 O1 90.09(20) 3_655 6_655 n
BA2 BA1 O1 134.84(24) 3_655 8_654 n
BA2 BA1 O1 136.16(22) 3_655 12_544 n
BA2 BA1 O2 49.64(30) 3_655 3_655 n
BA2 BA1 O2 162.46(26) 3_655 8_654 n
BA2 BA1 O3 95.9(5) 3_655 2_665 n
BA2 BA1 O3 101.8(4) 3_655 5_664 n
BA2 BA1 O3 47.42(26) 3_655 9_546 n
BA2 BA1 O3 47.68(32) 3_655 12_544 n
BA2 BA1 O4 45.78(30) 3_655 3_655 n
BA2 BA1 O4 87.7(4) 3_655 5_655 n
BA2 BA1 BA2 93.33(21) 7_555 8_654 n
BA2 BA1 BA2 96.60(19) 7_555 9_655 n
BA2 BA1 TA1 172.2(4) 7_555 1_655 n
BA2 BA1 TA1 125.06(30) 7_555 7_655 n
BA2 BA1 TA2 71.2(4) 7_555 2_665 n
BA2 BA1 TA2 57.87(25) 7_555 8_654 n
BA2 BA1 O1 88.1(4) 7_555 2_665 n
BA2 BA1 O1 41.71(29) 7_555 6_655 n
BA2 BA1 O1 44.06(26) 7_555 8_654 n
BA2 BA1 O1 88.7(4) 7_555 12_544 n
BA2 BA1 O2 95.1(6) 7_555 3_655 n
BA2 BA1 O2 43.70(27) 7_555 8_654 n
BA2 BA1 O3 102.44(33) 7_555 2_665 n
BA2 BA1 O3 93.58(28) 7_555 5_664 n
BA2 BA1 O3 156.2(6) 7_555 9_546 n
BA2 BA1 O3 165.0(7) 7_555 12_544 n
BA2 BA1 O4 140.63(22) 7_555 3_655 n
BA2 BA1 O4 139.05(23) 7_555 5_655 n
BA2 BA1 BA2 94.62(28) 8_654 9_655 n
BA2 BA1 TA1 80.68(28) 8_654 1_655 n
BA2 BA1 TA1 53.63(18) 8_654 7_655 n
BA2 BA1 TA2 157.24(22) 8_654 2_665 n
BA2 BA1 TA2 59.30(27) 8_654 8_654 n
BA2 BA1 O1 136.16(22) 8_654 2_665 n
BA2 BA1 O1 134.84(24) 8_654 6_655 n
BA2 BA1 O1 90.09(20) 8_654 8_654 n
BA2 BA1 O1 46.0(4) 8_654 12_544 n
BA2 BA1 O2 162.46(26) 8_654 3_655 n
BA2 BA1 O2 49.64(30) 8_654 8_654 n
BA2 BA1 O3 47.68(32) 8_654 2_665 n
BA2 BA1 O3 47.42(26) 8_654 5_664 n
BA2 BA1 O3 101.8(4) 8_654 9_546 n
BA2 BA1 O3 95.9(5) 8_654 12_544 n
BA2 BA1 O4 87.7(4) 8_654 3_655 n
BA2 BA1 O4 45.78(30) 8_654 5_655 n
BA2 BA1 TA1 79.11(27) 9_655 1_655 n
BA2 BA1 TA1 52.60(17) 9_655 7_655 n
BA2 BA1 TA2 71.48(25) 9_655 2_665 n
BA2 BA1 TA2 138.77(17) 9_655 8_654 n
BA2 BA1 O1 41.9(4) 9_655 2_665 n
BA2 BA1 O1 88.41(18) 9_655 6_655 n
BA2 BA1 O1 140.63(25) 9_655 8_654 n
BA2 BA1 O1 140.57(26) 9_655 12_544 n
BA2 BA1 O2 99.66(28) 9_655 3_655 n
BA2 BA1 O2 98.92(17) 9_655 8_654 n
BA2 BA1 O3 47.35(32) 9_655 2_665 n
BA2 BA1 O3 47.42(27) 9_655 5_664 n
BA2 BA1 O3 100.3(4) 9_655 9_546 n
BA2 BA1 O3 94.4(5) 9_655 12_544 n
BA2 BA1 O4 44.20(29) 9_655 3_655 n
BA2 BA1 O4 86.5(4) 9_655 5_655 n
TA1 BA1 TA1 47.3(6) 1_655 7_655 n
TA1 BA1 TA2 112.93(24) 1_655 2_665 n
TA1 BA1 TA2 121.72(22) 1_655 8_654 n
TA1 BA1 O1 92.8(4) 1_655 2_665 n
TA1 BA1 O1 143.54(20) 1_655 6_655 n
TA1 BA1 O1 140.08(21) 1_655 8_654 n
TA1 BA1 O1 90.6(4) 1_655 12_544 n
TA1 BA1 O2 92.0(4) 1_655 3_655 n
TA1 BA1 O2 130.2(5) 1_655 8_654 n
TA1 BA1 O3 69.9(6) 1_655 2_665 n
TA1 BA1 O3 78.8(6) 1_655 5_664 n
TA1 BA1 O3 31.5(4) 1_655 9_546 n
TA1 BA1 O3 22.6(5) 1_655 12_544 n
TA1 BA1 O4 35.0(4) 1_655 3_655 n
TA1 BA1 O4 35.0(4) 1_655 5_655 n
TA1 BA1 TA2 121.73(22) 7_655 2_665 n
TA1 BA1 TA2 112.92(24) 7_655 8_654 n
TA1 BA1 O1 90.6(4) 7_655 2_665 n
TA1 BA1 O1 140.08(21) 7_655 6_655 n
TA1 BA1 O1 143.54(20) 7_655 8_654 n
TA1 BA1 O1 92.8(4) 7_655 12_544 n
TA1 BA1 O2 130.2(5) 7_655 3_655 n
TA1 BA1 O2 92.0(4) 7_655 8_654 n
TA1 BA1 O3 22.6(5) 7_655 2_665 n
TA1 BA1 O3 31.5(4) 7_655 5_664 n
TA1 BA1 O3 78.8(6) 7_655 9_546 n
TA1 BA1 O3 69.9(6) 7_655 12_544 n
TA1 BA1 O4 35.0(4) 7_655 3_655 n
TA1 BA1 O4 35.0(4) 7_655 5_655 n
TA2 BA1 TA2 120.1(5) 2_665 8_654 n
TA2 BA1 O1 31.17(20) 2_665 2_665 n
TA2 BA1 O1 31.16(19) 2_665 6_655 n
TA2 BA1 O1 89.9(4) 2_665 8_654 n
TA2 BA1 O1 145.4(6) 2_665 12_544 n
TA2 BA1 O2 39.93(24) 2_665 3_655 n
TA2 BA1 O2 113.3(5) 2_665 8_654 n
TA2 BA1 O3 117.92(31) 2_665 2_665 n
TA2 BA1 O3 115.16(26) 2_665 5_664 n
TA2 BA1 O3 98.42(28) 2_665 9_546 n
TA2 BA1 O3 102.87(32) 2_665 12_544 n
TA2 BA1 O4 93.9(4) 2_665 3_655 n
TA2 BA1 O4 145.8(6) 2_665 5_655 n
TA2 BA1 O1 145.4(6) 8_654 2_665 n
TA2 BA1 O1 89.9(4) 8_654 6_655 n
TA2 BA1 O1 31.17(19) 8_654 8_654 n
TA2 BA1 O1 31.16(20) 8_654 12_544 n
TA2 BA1 O2 113.3(5) 8_654 3_655 n
TA2 BA1 O2 39.93(24) 8_654 8_654 n
TA2 BA1 O3 102.87(32) 8_654 2_665 n
TA2 BA1 O3 98.41(28) 8_654 5_664 n
TA2 BA1 O3 115.15(26) 8_654 9_546 n
TA2 BA1 O3 117.91(31) 8_654 12_544 n
TA2 BA1 O4 145.7(6) 8_654 3_655 n
TA2 BA1 O4 93.8(4) 8_654 5_655 n
O1 BA1 O1 57.2(4) 2_665 6_655 n
O1 BA1 O1 119.1(5) 2_665 8_654 n
O1 BA1 O1 176.3(8) 2_665 12_544 n
O1 BA1 O2 59.61(20) 2_665 3_655 n
O1 BA1 O2 118.81(33) 2_665 8_654 n
O1 BA1 O3 89.2(4) 2_665 2_665 n
O1 BA1 O3 88.75(34) 2_665 5_664 n
O1 BA1 O3 93.36(34) 2_665 9_546 n
O1 BA1 O3 93.3(4) 2_665 12_544 n
O1 BA1 O4 65.3(4) 2_665 3_655 n
O1 BA1 O4 118.4(8) 2_665 5_655 n
O1 BA1 O1 61.9(4) 6_655 8_654 n
O1 BA1 O1 119.1(5) 6_655 12_544 n
O1 BA1 O2 56.25(31) 6_655 3_655 n
O1 BA1 O2 85.3(4) 6_655 8_654 n
O1 BA1 O3 124.0(4) 6_655 2_665 n
O1 BA1 O3 116.9(4) 6_655 5_664 n
O1 BA1 O3 121.9(4) 6_655 9_546 n
O1 BA1 O3 128.8(4) 6_655 12_544 n
O1 BA1 O4 122.6(4) 6_655 3_655 n
O1 BA1 O4 174.9(5) 6_655 5_655 n
O1 BA1 O1 57.2(4) 8_654 12_544 n
O1 BA1 O2 85.3(4) 8_654 3_655 n
O1 BA1 O2 56.25(31) 8_654 8_654 n
O1 BA1 O3 128.8(4) 8_654 2_665 n
O1 BA1 O3 121.9(4) 8_654 5_664 n
O1 BA1 O3 116.9(4) 8_654 9_546 n
O1 BA1 O3 124.0(4) 8_654 12_544 n
O1 BA1 O4 174.9(5) 8_654 3_655 n
O1 BA1 O4 122.6(4) 8_654 5_655 n
O1 BA1 O2 118.81(33) 12_544 3_655 n
O1 BA1 O2 59.61(20) 12_544 8_654 n
O1 BA1 O3 93.3(4) 12_544 2_665 n
O1 BA1 O3 93.36(34) 12_544 5_664 n
O1 BA1 O3 88.75(34) 12_544 9_546 n
O1 BA1 O3 89.2(4) 12_544 12_544 n
O1 BA1 O4 118.4(8) 12_544 3_655 n
O1 BA1 O4 65.3(4) 12_544 5_655 n
O2 BA1 O2 136.4(8) 3_655 8_654 n
O2 BA1 O3 143.7(5) 3_655 2_665 n
O2 BA1 O3 146.8(4) 3_655 5_664 n
O2 BA1 O3 65.68(35) 3_655 9_546 n
O2 BA1 O3 73.0(4) 3_655 12_544 n
O2 BA1 O4 95.41(29) 3_655 3_655 n
O2 BA1 O4 124.8(5) 3_655 5_655 n
O2 BA1 O3 73.0(4) 8_654 2_665 n
O2 BA1 O3 65.68(35) 8_654 5_664 n
O2 BA1 O3 146.8(4) 8_654 9_546 n
O2 BA1 O3 143.7(5) 8_654 12_544 n
O2 BA1 O4 124.8(5) 8_654 3_655 n
O2 BA1 O4 95.41(29) 8_654 5_655 n
O3 BA1 O3 8.86(29) 2_665 5_664 n
O3 BA1 O3 101.4(9) 2_665 9_546 n
O3 BA1 O3 92.5(9) 2_665 12_544 n
O3 BA1 O4 51.8(6) 2_665 3_655 n
O3 BA1 O4 51.8(5) 2_665 5_655 n
O3 BA1 O3 110.2(9) 5_664 9_546 n
O3 BA1 O3 101.4(9) 5_664 12_544 n
O3 BA1 O4 59.2(5) 5_664 3_655 n
O3 BA1 O4 59.2(5) 5_664 5_655 n
O3 BA1 O3 8.86(29) 9_546 12_544 n
O3 BA1 O4 59.2(5) 9_546 3_655 n
O3 BA1 O4 59.2(5) 9_546 5_655 n
O3 BA1 O4 51.8(5) 12_544 3_655 n
O3 BA1 O4 51.8(6) 12_544 5_655 n
O4 BA1 O4 53.1(10) 3_655 5_655 n
BA1 BA2 BA1 131.45(23) 1_555 2_665 n
BA1 BA2 BA1 94.11(16) 1_555 3_545 n
BA1 BA2 BA1 62.6(5) 1_555 4_555 n
BA1 BA2 BA1 95.94(15) 1_555 5_665 n
BA1 BA2 BA1 127.85(21) 1_555 6_545 n
BA1 BA2 BA2 58.68(25) 1_555 7_555 n
BA1 BA2 BA2 121.22(25) 1_555 7_556 n
BA1 BA2 TA1 138.0(4) 1_555 1_555 n
BA1 BA2 TA1 159.1(4) 1_555 2_555 n
BA1 BA2 TA2 80.1(4) 1_555 1_555 n
BA1 BA2 TA2 53.07(19) 1_555 2_665 n
BA1 BA2 O1 99.5(6) 1_555 3_655 n
BA1 BA2 O1 48.54(27) 1_555 6_655 n
BA1 BA2 O1 48.60(29) 1_555 8_654 n
BA1 BA2 O1 95.5(6) 1_555 11_656 n
BA1 BA2 O2 89.5(4) 1_555 1_555 n
BA1 BA2 O2 42.96(31) 1_555 3_655 n
BA1 BA2 O3 144.67(32) 1_555 7_566 n
BA1 BA2 O3 131.25(29) 1_555 8_654 n
BA1 BA2 O3 134.21(26) 1_555 10_564 n
BA1 BA2 O3 140.78(34) 1_555 11_656 n
BA1 BA2 O4 100.18(33) 1_555 1_555 n
BA1 BA2 O4 162.6(7) 1_555 4_555 n
BA1 BA2 BA1 129.71(29) 2_665 3_545 n
BA1 BA2 BA1 95.94(15) 2_665 4_555 n
BA1 BA2 BA1 65.04(28) 2_665 5_665 n
BA1 BA2 BA1 94.47(27) 2_665 6_545 n
BA1 BA2 BA2 124.40(25) 2_665 7_555 n
BA1 BA2 BA2 59.38(19) 2_665 7_556 n
BA1 BA2 TA1 72.07(27) 2_665 1_555 n
BA1 BA2 TA1 59.65(21) 2_665 2_555 n
BA1 BA2 TA2 54.28(24) 2_665 1_555 n
BA1 BA2 TA2 81.93(27) 2_665 2_665 n
BA1 BA2 O1 47.41(32) 2_665 3_655 n
BA1 BA2 O1 100.34(35) 2_665 6_655 n
BA1 BA2 O1 165.6(4) 2_665 8_654 n
BA1 BA2 O1 100.69(16) 2_665 11_656 n
BA1 BA2 O2 44.78(33) 2_665 1_555 n
BA1 BA2 O2 90.85(32) 2_665 3_655 n
BA1 BA2 O3 38.75(29) 2_665 7_566 n
BA1 BA2 O3 93.7(4) 2_665 8_654 n
BA1 BA2 O3 48.91(25) 2_665 10_564 n
BA1 BA2 O3 86.8(4) 2_665 11_656 n
BA1 BA2 O4 97.9(5) 2_665 1_555 n
BA1 BA2 O4 48.15(16) 2_665 4_555 n
BA1 BA2 BA1 127.85(21) 3_545 4_555 n
BA1 BA2 BA1 94.47(27) 3_545 5_665 n
BA1 BA2 BA1 62.90(28) 3_545 6_545 n
BA1 BA2 BA2 56.64(17) 3_545 7_555 n
BA1 BA2 BA2 119.53(27) 3_545 7_556 n
BA1 BA2 TA1 58.36(20) 3_545 1_555 n
BA1 BA2 TA1 70.56(27) 3_545 2_555 n
BA1 BA2 TA2 172.75(27) 3_545 1_555 n
BA1 BA2 TA2 124.16(14) 3_545 2_665 n
BA1 BA2 O1 158.7(4) 3_545 3_655 n
BA1 BA2 O1 95.76(16) 3_545 6_655 n
BA1 BA2 O1 45.7(4) 3_545 8_654 n
BA1 BA2 O1 93.5(4) 3_545 11_656 n
BA1 BA2 O2 139.20(24) 3_545 1_555 n
BA1 BA2 O2 137.07(30) 3_545 3_655 n
BA1 BA2 O3 92.5(4) 3_545 7_566 n
BA1 BA2 O3 37.31(29) 3_545 8_654 n
BA1 BA2 O3 85.7(4) 3_545 10_564 n
BA1 BA2 O3 47.19(25) 3_545 11_656 n
BA1 BA2 O4 46.44(16) 3_545 1_555 n
BA1 BA2 O4 95.3(5) 3_545 4_555 n
BA1 BA2 BA1 131.45(23) 4_555 5_665 n
BA1 BA2 BA1 94.11(16) 4_555 6_545 n
BA1 BA2 BA2 121.22(25) 4_555 7_555 n
BA1 BA2 BA2 58.68(25) 4_555 7_556 n
BA1 BA2 TA1 159.1(4) 4_555 1_555 n
BA1 BA2 TA1 138.0(4) 4_555 2_555 n
BA1 BA2 TA2 53.06(19) 4_555 1_555 n
BA1 BA2 TA2 80.1(4) 4_555 2_665 n
BA1 BA2 O1 48.54(27) 4_555 3_655 n
BA1 BA2 O1 99.5(6) 4_555 6_655 n
BA1 BA2 O1 95.5(6) 4_555 8_654 n
BA1 BA2 O1 48.60(29) 4_555 11_656 n
BA1 BA2 O2 89.5(4) 4_555 1_555 n
BA1 BA2 O2 42.96(31) 4_555 3_655 n
BA1 BA2 O3 134.21(26) 4_555 7_566 n
BA1 BA2 O3 140.78(34) 4_555 8_654 n
BA1 BA2 O3 144.67(32) 4_555 10_564 n
BA1 BA2 O3 131.25(29) 4_555 11_656 n
BA1 BA2 O4 162.6(7) 4_555 1_555 n
BA1 BA2 O4 100.18(33) 4_555 4_555 n
BA1 BA2 BA1 129.71(29) 5_665 6_545 n
BA1 BA2 BA2 59.38(19) 5_665 7_555 n
BA1 BA2 BA2 124.40(25) 5_665 7_556 n
BA1 BA2 TA1 59.65(21) 5_665 1_555 n
BA1 BA2 TA1 72.07(27) 5_665 2_555 n
BA1 BA2 TA2 81.93(27) 5_665 1_555 n
BA1 BA2 TA2 54.26(24) 5_665 2_665 n
BA1 BA2 O1 100.34(35) 5_665 3_655 n
BA1 BA2 O1 47.41(32) 5_665 6_655 n
BA1 BA2 O1 100.69(16) 5_665 8_654 n
BA1 BA2 O1 165.6(4) 5_665 11_656 n
BA1 BA2 O2 44.78(33) 5_665 1_555 n
BA1 BA2 O2 90.85(32) 5_665 3_655 n
BA1 BA2 O3 48.91(25) 5_665 7_566 n
BA1 BA2 O3 86.8(4) 5_665 8_654 n
BA1 BA2 O3 38.75(29) 5_665 10_564 n
BA1 BA2 O3 93.7(4) 5_665 11_656 n
BA1 BA2 O4 48.15(16) 5_665 1_555 n
BA1 BA2 O4 97.9(5) 5_665 4_555 n
BA1 BA2 BA2 119.53(27) 6_545 7_555 n
BA1 BA2 BA2 56.64(17) 6_545 7_556 n
BA1 BA2 TA1 70.56(27) 6_545 1_555 n
BA1 BA2 TA1 58.36(20) 6_545 2_555 n
BA1 BA2 TA2 124.16(14) 6_545 1_555 n
BA1 BA2 TA2 172.75(27) 6_545 2_665 n
BA1 BA2 O1 95.76(16) 6_545 3_655 n
BA1 BA2 O1 158.7(4) 6_545 6_655 n
BA1 BA2 O1 93.5(4) 6_545 8_654 n
BA1 BA2 O1 45.7(4) 6_545 11_656 n
BA1 BA2 O2 139.20(24) 6_545 1_555 n
BA1 BA2 O2 137.07(30) 6_545 3_655 n
BA1 BA2 O3 85.7(4) 6_545 7_566 n
BA1 BA2 O3 47.19(25) 6_545 8_654 n
BA1 BA2 O3 92.5(4) 6_545 10_564 n
BA1 BA2 O3 37.31(29) 6_545 11_656 n
BA1 BA2 O4 95.3(5) 6_545 1_555 n
BA1 BA2 O4 46.44(16) 6_545 4_555 n
BA2 BA2 BA2 175.6(4) 7_555 7_556 n
BA2 BA2 TA1 79.37(30) 7_555 1_555 n
BA2 BA2 TA1 100.52(30) 7_555 2_555 n
BA2 BA2 TA2 116.24(25) 7_555 1_555 n
BA2 BA2 TA2 67.52(18) 7_555 2_665 n
BA2 BA2 O1 144.7(4) 7_555 3_655 n
BA2 BA2 O1 39.13(23) 7_555 6_655 n
BA2 BA2 O1 41.33(24) 7_555 8_654 n
BA2 BA2 O1 134.8(4) 7_555 11_656 n
BA2 BA2 O2 92.20(20) 7_555 1_555 n
BA2 BA2 O2 91.09(10) 7_555 3_655 n
BA2 BA2 O3 97.59(24) 7_555 7_566 n
BA2 BA2 O3 82.50(23) 7_555 8_654 n
BA2 BA2 O3 84.50(22) 7_555 10_564 n
BA2 BA2 O3 95.24(24) 7_555 11_656 n
BA2 BA2 O4 41.5(5) 7_555 1_555 n
BA2 BA2 O4 138.3(5) 7_555 4_555 n
BA2 BA2 TA1 100.52(30) 7_556 1_555 n
BA2 BA2 TA1 79.37(30) 7_556 2_555 n
BA2 BA2 TA2 67.52(18) 7_556 1_555 n
BA2 BA2 TA2 116.24(25) 7_556 2_665 n
BA2 BA2 O1 39.13(23) 7_556 3_655 n
BA2 BA2 O1 144.7(4) 7_556 6_655 n
BA2 BA2 O1 134.8(4) 7_556 8_654 n
BA2 BA2 O1 41.33(24) 7_556 11_656 n
BA2 BA2 O2 92.20(20) 7_556 1_555 n
BA2 BA2 O2 91.09(10) 7_556 3_655 n
BA2 BA2 O3 84.50(22) 7_556 7_566 n
BA2 BA2 O3 95.24(24) 7_556 8_654 n
BA2 BA2 O3 97.59(24) 7_556 10_564 n
BA2 BA2 O3 82.50(23) 7_556 11_656 n
BA2 BA2 O4 138.3(5) 7_556 1_555 n
BA2 BA2 O4 41.5(5) 7_556 4_555 n
TA1 BA2 TA1 21.2(6) 1_555 2_555 n
TA1 BA2 TA2 123.84(33) 1_555 1_555 n
TA1 BA2 TA2 113.90(32) 1_555 2_665 n
TA1 BA2 O1 117.2(5) 1_555 3_655 n
TA1 BA2 O1 99.4(5) 1_555 6_655 n
TA1 BA2 O1 99.4(5) 1_555 8_654 n
TA1 BA2 O1 115.5(6) 1_555 11_656 n
TA1 BA2 O2 93.2(4) 1_555 1_555 n
TA1 BA2 O2 149.9(4) 1_555 3_655 n
TA1 BA2 O3 34.2(4) 1_555 7_566 n
TA1 BA2 O3 29.7(4) 1_555 8_654 n
TA1 BA2 O3 29.6(4) 1_555 10_564 n
TA1 BA2 O3 34.1(4) 1_555 11_656 n
TA1 BA2 O4 37.9(5) 1_555 1_555 n
TA1 BA2 O4 59.0(6) 1_555 4_555 n
TA1 BA2 TA2 113.91(32) 2_555 1_555 n
TA1 BA2 TA2 123.82(33) 2_555 2_665 n
TA1 BA2 O1 99.4(5) 2_555 3_655 n
TA1 BA2 O1 117.2(5) 2_555 6_655 n
TA1 BA2 O1 115.5(6) 2_555 8_654 n
TA1 BA2 O1 99.4(5) 2_555 11_656 n
TA1 BA2 O2 93.2(4) 2_555 1_555 n
TA1 BA2 O2 149.9(4) 2_555 3_655 n
TA1 BA2 O3 29.6(4) 2_555 7_566 n
TA1 BA2 O3 34.1(4) 2_555 8_654 n
TA1 BA2 O3 34.2(4) 2_555 10_564 n
TA1 BA2 O3 29.7(4) 2_555 11_656 n
TA1 BA2 O4 59.0(6) 2_555 1_555 n
TA1 BA2 O4 37.9(5) 2_555 4_555 n
TA2 BA2 TA2 48.73(27) 1_555 2_665 n
TA2 BA2 O1 28.43(22) 1_555 3_655 n
TA2 BA2 O1 77.15(34) 1_555 6_655 n
TA2 BA2 O1 128.7(6) 1_555 8_654 n
TA2 BA2 O1 91.38(35) 1_555 11_656 n
TA2 BA2 O2 37.33(21) 1_555 1_555 n
TA2 BA2 O2 37.28(22) 1_555 3_655 n
TA2 BA2 O3 89.85(32) 1_555 7_566 n
TA2 BA2 O3 147.8(6) 1_555 8_654 n
TA2 BA2 O3 95.25(33) 1_555 10_564 n
TA2 BA2 O3 139.0(5) 1_555 11_656 n
TA2 BA2 O4 130.03(25) 1_555 1_555 n
TA2 BA2 O4 91.47(24) 1_555 4_555 n
TA2 BA2 O1 77.16(34) 2_665 3_655 n
TA2 BA2 O1 28.43(22) 2_665 6_655 n
TA2 BA2 O1 91.38(35) 2_665 8_654 n
TA2 BA2 O1 128.7(6) 2_665 11_656 n
TA2 BA2 O2 37.32(21) 2_665 1_555 n
TA2 BA2 O2 37.29(22) 2_665 3_655 n
TA2 BA2 O3 95.23(33) 2_665 7_566 n
TA2 BA2 O3 139.0(5) 2_665 8_654 n
TA2 BA2 O3 89.83(32) 2_665 10_564 n
TA2 BA2 O3 147.8(6) 2_665 11_656 n
TA2 BA2 O4 91.46(24) 2_665 1_555 n
TA2 BA2 O4 130.02(25) 2_665 4_555 n
O1 BA2 O1 105.6(5) 3_655 6_655 n
O1 BA2 O1 143.3(9) 3_655 8_654 n
O1 BA2 O1 69.02(31) 3_655 11_656 n
O1 BA2 O2 57.77(20) 3_655 1_555 n
O1 BA2 O2 58.5(4) 3_655 3_655 n
O1 BA2 O3 85.85(35) 3_655 7_566 n
O1 BA2 O3 127.9(6) 3_655 8_654 n
O1 BA2 O3 96.3(4) 3_655 10_564 n
O1 BA2 O3 116.0(5) 3_655 11_656 n
O1 BA2 O4 144.3(6) 3_655 1_555 n
O1 BA2 O4 67.66(28) 3_655 4_555 n
O1 BA2 O1 69.02(31) 6_655 8_654 n
O1 BA2 O1 143.3(9) 6_655 11_656 n
O1 BA2 O2 57.77(20) 6_655 1_555 n
O1 BA2 O2 58.5(4) 6_655 3_655 n
O1 BA2 O3 96.3(4) 6_655 7_566 n
O1 BA2 O3 116.0(5) 6_655 8_654 n
O1 BA2 O3 85.85(35) 6_655 10_564 n
O1 BA2 O3 127.9(6) 6_655 11_656 n
O1 BA2 O4 67.66(28) 6_655 1_555 n
O1 BA2 O4 144.3(6) 6_655 4_555 n
O1 BA2 O1 93.5(5) 8_654 11_656 n
O1 BA2 O2 126.63(35) 8_654 1_555 n
O1 BA2 O2 91.5(6) 8_654 3_655 n
O1 BA2 O3 130.3(7) 8_654 7_566 n
O1 BA2 O3 83.0(4) 8_654 8_654 n
O1 BA2 O3 118.7(6) 8_654 10_564 n
O1 BA2 O3 92.2(4) 8_654 11_656 n
O1 BA2 O4 69.37(27) 8_654 1_555 n
O1 BA2 O4 137.5(5) 8_654 4_555 n
O1 BA2 O2 126.63(35) 11_656 1_555 n
O1 BA2 O2 91.5(6) 11_656 3_655 n
O1 BA2 O3 118.7(6) 11_656 7_566 n
O1 BA2 O3 92.2(4) 11_656 8_654 n
O1 BA2 O3 130.3(7) 11_656 10_564 n
O1 BA2 O3 83.0(4) 11_656 11_656 n
O1 BA2 O4 137.5(5) 11_656 1_555 n
O1 BA2 O4 69.37(27) 11_656 4_555 n
O2 BA2 O2 58.3(5) 1_555 3_655 n
O2 BA2 O3 63.8(4) 1_555 7_566 n
O2 BA2 O3 122.8(7) 1_555 8_654 n
O2 BA2 O3 63.8(4) 1_555 10_564 n
O2 BA2 O3 122.8(7) 1_555 11_656 n
O2 BA2 O4 92.92(29) 1_555 1_555 n
O2 BA2 O4 92.92(29) 1_555 4_555 n
O2 BA2 O3 121.7(5) 3_655 7_566 n
O2 BA2 O3 173.49(25) 3_655 8_654 n
O2 BA2 O3 121.7(5) 3_655 10_564 n
O2 BA2 O3 173.49(25) 3_655 11_656 n
O2 BA2 O4 126.1(4) 3_655 1_555 n
O2 BA2 O4 126.1(4) 3_655 4_555 n
O3 BA2 O3 60.6(8) 7_566 8_654 n
O3 BA2 O3 13.1(4) 7_566 10_564 n
O3 BA2 O3 59.0(8) 7_566 11_656 n
O3 BA2 O4 61.3(6) 7_566 1_555 n
O3 BA2 O4 49.4(5) 7_566 4_555 n
O3 BA2 O3 59.0(8) 8_654 10_564 n
O3 BA2 O3 12.7(4) 8_654 11_656 n
O3 BA2 O4 48.6(5) 8_654 1_555 n
O3 BA2 O4 60.3(6) 8_654 4_555 n
O3 BA2 O3 60.6(8) 10_564 11_656 n
O3 BA2 O4 49.4(5) 10_564 1_555 n
O3 BA2 O4 61.3(6) 10_564 4_555 n
O3 BA2 O4 60.3(6) 11_656 1_555 n
O3 BA2 O4 48.6(5) 11_656 4_555 n
O4 BA2 O4 96.9(10) 1_555 4_555 n
BA1 TA1 BA1 105.01(32) 1_455 3_545 n
BA1 TA1 BA1 105.01(32) 1_455 5_665 n
BA1 TA1 BA2 166.9(6) 1_455 1_555 n
BA1 TA1 BA2 69.03(13) 1_455 2_555 n
BA1 TA1 BA2 66.72(14) 1_455 3_555 n
BA1 TA1 TA1 113.63(28) 1_455 2_555 n
BA1 TA1 O3 126.6(4) 1_455 7_566 n
BA1 TA1 O3 121.4(5) 1_455 8_654 n
BA1 TA1 O3 53.5(4) 1_455 9_446 n
BA1 TA1 O3 121.4(5) 1_455 10_564 n
BA1 TA1 O3 126.7(4) 1_455 11_656 n
BA1 TA1 O3 33.8(6) 1_455 12_444 n
BA1 TA1 O4 112.0(7) 1_455 1_555 n
BA1 TA1 O4 52.57(17) 1_455 3_555 n
BA1 TA1 O4 52.57(17) 1_455 5_555 n
BA1 TA1 BA1 105.01(32) 3_545 5_665 n
BA1 TA1 BA2 69.03(13) 3_545 1_555 n
BA1 TA1 BA2 66.72(14) 3_545 2_555 n
BA1 TA1 BA2 166.9(6) 3_545 3_555 n
BA1 TA1 TA1 113.63(28) 3_545 2_555 n
BA1 TA1 O3 126.7(4) 3_545 7_566 n
BA1 TA1 O3 33.8(6) 3_545 8_654 n
BA1 TA1 O3 126.6(4) 3_545 9_446 n
BA1 TA1 O3 121.4(5) 3_545 10_564 n
BA1 TA1 O3 53.5(4) 3_545 11_656 n
BA1 TA1 O3 121.4(5) 3_545 12_444 n
BA1 TA1 O4 52.57(17) 3_545 1_555 n
BA1 TA1 O4 112.0(7) 3_545 3_555 n
BA1 TA1 O4 52.57(17) 3_545 5_555 n
BA1 TA1 BA2 66.72(14) 5_665 1_555 n
BA1 TA1 BA2 166.9(6) 5_665 2_555 n
BA1 TA1 BA2 69.03(13) 5_665 3_555 n
BA1 TA1 TA1 113.63(28) 5_665 2_555 n
BA1 TA1 O3 53.5(4) 5_665 7_566 n
BA1 TA1 O3 121.4(5) 5_665 8_654 n
BA1 TA1 O3 126.7(4) 5_665 9_446 n
BA1 TA1 O3 33.8(6) 5_665 10_564 n
BA1 TA1 O3 126.6(4) 5_665 11_656 n
BA1 TA1 O3 121.4(5) 5_665 12_444 n
BA1 TA1 O4 52.57(17) 5_665 1_555 n
BA1 TA1 O4 52.57(17) 5_665 3_555 n
BA1 TA1 O4 112.0(7) 5_665 5_555 n
BA2 TA1 BA2 116.71(18) 1_555 2_555 n
BA2 TA1 BA2 116.71(18) 1_555 3_555 n
BA2 TA1 TA1 79.42(30) 1_555 2_555 n
BA2 TA1 O3 57.6(4) 1_555 7_566 n
BA2 TA1 O3 60.3(5) 1_555 8_654 n
BA2 TA1 O3 139.5(8) 1_555 9_446 n
BA2 TA1 O3 57.6(5) 1_555 10_564 n
BA2 TA1 O3 60.0(4) 1_555 11_656 n
BA2 TA1 O3 159.2(11) 1_555 12_444 n
BA2 TA1 O4 54.9(4) 1_555 1_555 n
BA2 TA1 O4 117.72(33) 1_555 3_555 n
BA2 TA1 O4 119.63(33) 1_555 5_555 n
BA2 TA1 BA2 116.71(18) 2_555 3_555 n
BA2 TA1 TA1 79.42(30) 2_555 2_555 n
BA2 TA1 O3 139.5(8) 2_555 7_566 n
BA2 TA1 O3 57.6(5) 2_555 8_654 n
BA2 TA1 O3 60.0(4) 2_555 9_446 n
BA2 TA1 O3 159.2(11) 2_555 10_564 n
BA2 TA1 O3 57.6(4) 2_555 11_656 n
BA2 TA1 O3 60.3(5) 2_555 12_444 n
BA2 TA1 O4 117.72(33) 2_555 1_555 n
BA2 TA1 O4 119.63(33) 2_555 3_555 n
BA2 TA1 O4 54.9(4) 2_555 5_555 n
BA2 TA1 TA1 79.42(30) 3_555 2_555 n
BA2 TA1 O3 60.0(4) 3_555 7_566 n
BA2 TA1 O3 159.2(11) 3_555 8_654 n
BA2 TA1 O3 57.6(4) 3_555 9_446 n
BA2 TA1 O3 60.3(5) 3_555 10_564 n
BA2 TA1 O3 139.5(8) 3_555 11_656 n
BA2 TA1 O3 57.6(5) 3_555 12_444 n
BA2 TA1 O4 119.63(33) 3_555 1_555 n
BA2 TA1 O4 54.9(4) 3_555 3_555 n
BA2 TA1 O4 117.72(33) 3_555 5_555 n
TA1 TA1 O3 60.1(5) 2_555 7_566 n
TA1 TA1 O3 79.8(8) 2_555 8_654 n
TA1 TA1 O3 60.1(5) 2_555 9_446 n
TA1 TA1 O3 79.8(8) 2_555 10_564 n
TA1 TA1 O3 60.1(5) 2_555 11_656 n
TA1 TA1 O3 79.8(8) 2_555 12_444 n
TA1 TA1 O4 134.3(5) 2_555 1_555 n
TA1 TA1 O4 134.3(5) 2_555 3_555 n
TA1 TA1 O4 134.3(5) 2_555 5_555 n
O3 TA1 O3 109.8(6) 7_566 8_654 n
O3 TA1 O3 97.3(7) 7_566 9_446 n
O3 TA1 O3 19.7(7) 7_566 10_564 n
O3 TA1 O3 97.3(7) 7_566 11_656 n
O3 TA1 O3 109.8(6) 7_566 12_444 n
O3 TA1 O4 92.2(5) 7_566 1_555 n
O3 TA1 O4 92.2(5) 7_566 3_555 n
O3 TA1 O4 165.6(9) 7_566 5_555 n
O3 TA1 O3 109.8(6) 8_654 9_446 n
O3 TA1 O3 117.0(5) 8_654 10_564 n
O3 TA1 O3 19.7(7) 8_654 11_656 n
O3 TA1 O3 117.0(5) 8_654 12_444 n
O3 TA1 O4 76.8(6) 8_654 1_555 n
O3 TA1 O4 145.8(12) 8_654 3_555 n
O3 TA1 O4 76.8(6) 8_654 5_555 n
O3 TA1 O3 109.8(6) 9_446 10_564 n
O3 TA1 O3 97.3(7) 9_446 11_656 n
O3 TA1 O3 19.7(7) 9_446 12_444 n
O3 TA1 O4 165.6(9) 9_446 1_555 n
O3 TA1 O4 92.2(5) 9_446 3_555 n
O3 TA1 O4 92.2(5) 9_446 5_555 n
O3 TA1 O3 109.8(6) 10_564 11_656 n
O3 TA1 O3 117.0(5) 10_564 12_444 n
O3 TA1 O4 76.8(6) 10_564 1_555 n
O3 TA1 O4 76.8(6) 10_564 3_555 n
O3 TA1 O4 145.8(12) 10_564 5_555 n
O3 TA1 O3 109.8(6) 11_656 12_444 n
O3 TA1 O4 92.2(5) 11_656 1_555 n
O3 TA1 O4 165.6(9) 11_656 3_555 n
O3 TA1 O4 92.2(5) 11_656 5_555 n
O3 TA1 O4 145.8(12) 12_444 1_555 n
O3 TA1 O4 76.8(6) 12_444 3_555 n
O3 TA1 O4 76.8(6) 12_444 5_555 n
O4 TA1 O4 76.5(8) 1_555 3_555 n
O4 TA1 O4 76.5(8) 1_555 5_555 n
O4 TA1 O4 76.5(8) 3_555 5_555 n
BA1 TA2 BA1 117.17(7) 2_665 4_555 n
BA1 TA2 BA1 117.16(7) 2_665 6_655 n
BA1 TA2 BA2 66.4(4) 2_665 1_555 n
BA1 TA2 BA2 69.1(4) 2_665 2_665 n
BA1 TA2 BA2 165.34(25) 2_665 3_655 n
BA1 TA2 O1 61.14(31) 2_665 1_555 n
BA1 TA2 O1 56.28(30) 2_665 3_655 n
BA1 TA2 O1 146.1(4) 2_665 5_665 n
BA1 TA2 O2 52.81(19) 2_665 1_555 n
BA1 TA2 O2 121.90(32) 2_665 2_665 n
BA1 TA2 O2 114.97(34) 2_665 3_655 n
BA1 TA2 BA1 117.19(7) 4_555 6_655 n
BA1 TA2 BA2 69.1(4) 4_555 1_555 n
BA1 TA2 BA2 165.35(25) 4_555 2_665 n
BA1 TA2 BA2 66.4(4) 4_555 3_655 n
BA1 TA2 O1 146.1(4) 4_555 1_555 n
BA1 TA2 O1 61.16(31) 4_555 3_655 n
BA1 TA2 O1 56.30(30) 4_555 5_665 n
BA1 TA2 O2 121.93(32) 4_555 1_555 n
BA1 TA2 O2 115.00(34) 4_555 2_665 n
BA1 TA2 O2 52.83(19) 4_555 3_655 n
BA1 TA2 BA2 165.34(25) 6_655 1_555 n
BA1 TA2 BA2 66.4(4) 6_655 2_665 n
BA1 TA2 BA2 69.1(4) 6_655 3_655 n
BA1 TA2 O1 56.29(30) 6_655 1_555 n
BA1 TA2 O1 146.1(4) 6_655 3_655 n
BA1 TA2 O1 61.15(31) 6_655 5_665 n
BA1 TA2 O2 114.97(34) 6_655 1_555 n
BA1 TA2 O2 52.82(19) 6_655 2_665 n
BA1 TA2 O2 121.93(32) 6_655 3_655 n
BA2 TA2 BA2 104.16(16) 1_555 2_665 n
BA2 TA2 BA2 104.17(16) 1_555 3_655 n
BA2 TA2 O1 126.7(4) 1_555 1_555 n
BA2 TA2 O1 48.39(21) 1_555 3_655 n
BA2 TA2 O1 124.8(4) 1_555 5_665 n
BA2 TA2 O2 54.51(33) 1_555 1_555 n
BA2 TA2 O2 112.72(33) 1_555 2_665 n
BA2 TA2 O2 49.7(4) 1_555 3_655 n
BA2 TA2 BA2 104.16(16) 2_665 3_655 n
BA2 TA2 O1 48.38(21) 2_665 1_555 n
BA2 TA2 O1 124.7(4) 2_665 3_655 n
BA2 TA2 O1 126.7(4) 2_665 5_665 n
BA2 TA2 O2 49.7(4) 2_665 1_555 n
BA2 TA2 O2 54.50(33) 2_665 2_665 n
BA2 TA2 O2 112.71(33) 2_665 3_655 n
BA2 TA2 O1 124.8(4) 3_655 1_555 n
BA2 TA2 O1 126.7(4) 3_655 3_655 n
BA2 TA2 O1 48.40(21) 3_655 5_665 n
BA2 TA2 O2 112.72(33) 3_655 1_555 n
BA2 TA2 O2 49.7(4) 3_655 2_665 n
BA2 TA2 O2 54.52(33) 3_655 3_655 n
O1 TA2 O1 104.55(33) 1_555 3_655 n
O1 TA2 O1 104.57(33) 1_555 5_665 n
O1 TA2 O2 85.37(35) 1_555 1_555 n
O1 TA2 O2 88.0(4) 1_555 2_665 n
O1 TA2 O2 161.1(5) 1_555 3_655 n
O1 TA2 O1 104.59(33) 3_655 5_665 n
O1 TA2 O2 88.0(4) 3_655 1_555 n
O1 TA2 O2 161.1(5) 3_655 2_665 n
O1 TA2 O2 85.40(35) 3_655 3_655 n
O1 TA2 O2 161.1(5) 5_665 1_555 n
O1 TA2 O2 85.41(35) 5_665 2_665 n
O1 TA2 O2 88.0(4) 5_665 3_655 n
O2 TA2 O2 78.8(4) 1_555 2_665 n
O2 TA2 O2 78.8(4) 1_555 3_655 n
O2 TA2 O2 78.8(4) 2_665 3_655 n
BA1 O1 BA1 173.89(23) 2_665 6_655 n
BA1 O1 BA2 87.4(5) 2_665 2_665 n
BA1 O1 BA2 89.7(5) 2_665 8_665 n
BA1 O1 TA2 87.69(31) 2_665 1_555 n
BA1 O1 BA2 86.6(6) 6_655 2_665 n
BA1 O1 BA2 92.5(7) 6_655 8_665 n
BA1 O1 TA2 92.5(4) 6_655 1_555 n
BA2 O1 BA2 99.5(4) 2_665 8_665 n
BA2 O1 TA2 103.19(34) 2_665 1_555 n
BA2 O1 TA2 157.0(5) 8_665 1_555 n
BA1 O2 BA1 99.1(5) 2_665 5_665 n
BA1 O2 BA2 85.6(6) 2_665 1_555 n
BA1 O2 BA2 93.3(5) 2_665 2_665 n
BA1 O2 TA2 87.25(19) 2_665 1_555 n
BA1 O2 TA2 170.7(4) 2_665 2_665 n
BA1 O2 BA2 85.6(6) 5_665 1_555 n
BA1 O2 BA2 93.3(5) 5_665 2_665 n
BA1 O2 TA2 170.7(4) 5_665 1_555 n
BA1 O2 TA2 87.24(19) 5_665 2_665 n
BA2 O2 BA2 178.3(5) 1_555 2_665 n
BA2 O2 TA2 88.2(4) 1_555 1_555 n
BA2 O2 TA2 88.2(4) 1_555 2_665 n
BA2 O2 TA2 93.1(4) 2_665 1_555 n
BA2 O2 TA2 93.1(4) 2_665 2_665 n
TA2 O2 TA2 85.7(5) 1_555 2_665 n
BA1 O3 BA1 101.4(9) 3_656 6_655 n
BA1 O3 BA2 83.67(35) 3_656 7_666 n
BA1 O3 BA2 85.38(34) 3_656 8_665 n
BA1 O3 TA1 95.0(6) 3_656 7_666 n
BA1 O3 TA1 135.0(10) 3_656 8_665 n
BA1 O3 O3 34.9(4) 3_656 4_556 n
BA1 O3 BA2 93.6(5) 6_655 7_666 n
BA1 O3 BA2 95.3(5) 6_655 8_665 n
BA1 O3 TA1 163.6(9) 6_655 7_666 n
BA1 O3 TA1 123.6(10) 6_655 8_665 n
BA1 O3 O3 136.3(5) 6_655 4_556 n
BA2 O3 BA2 167.1(4) 7_666 8_665 n
BA2 O3 TA1 88.2(5) 7_666 7_666 n
BA2 O3 TA1 92.8(6) 7_666 8_665 n
BA2 O3 O3 83.45(21) 7_666 4_556 n
BA2 O3 TA1 85.9(5) 8_665 7_666 n
BA2 O3 TA1 90.1(6) 8_665 8_665 n
BA2 O3 O3 83.63(21) 8_665 4_556 n
TA1 O3 TA1 40.1(11) 7_666 8_665 n
TA1 O3 O3 60.1(5) 7_666 4_556 n
TA1 O3 O3 100.2(8) 8_665 4_556 n
BA1 O4 BA1 173.1(10) 3_545 5_665 n
BA1 O4 BA2 89.4(4) 3_545 1_555 n
BA1 O4 BA2 86.1(4) 3_545 7_555 n
BA1 O4 TA1 92.47(33) 3_545 1_555 n
BA1 O4 TA1 92.47(33) 3_545 7_555 n
BA1 O4 BA2 86.1(4) 5_665 1_555 n
BA1 O4 BA2 89.4(4) 5_665 7_555 n
BA1 O4 TA1 92.47(33) 5_665 1_555 n
BA1 O4 TA1 92.47(33) 5_665 7_555 n
BA2 O4 BA2 97.0(10) 1_555 7_555 n
BA2 O4 TA1 87.2(4) 1_555 1_555 n
BA2 O4 TA1 175.5(8) 1_555 7_555 n
BA2 O4 TA1 175.5(8) 7_555 1_555 n
BA2 O4 TA1 87.2(4) 7_555 7_555 n
TA1 O4 TA1 88.7(10) 1_555 7_555 n

loop_
_geom_bond_atom_site_label_1
_geom_bond_atom_site_label_2
_geom_bond_distance
_geom_bond_site_symmetry_2
_geom_bond_publ_flag
BA1 BA1 4.23645(19) 4_554 n
BA1 BA1 4.23645(19) 4_555 n
BA1 BA2 4.078(29) 1_555 n
BA1 BA2 4.060(16) 2_655 n
BA1 BA2 3.940(15) 3_655 n
BA1 BA2 4.078(29) 7_555 n
BA1 BA2 3.940(15) 8_654 n
BA1 BA2 4.060(16) 9_655 n
BA1 TA1 3.702(18) 1_655 n
BA1 TA1 3.702(18) 7_655 n
BA1 TA2 3.490(9) 2_665 n
BA1 TA2 3.490(9) 8_654 n
BA1 O1 2.906(10) 2_665 n
BA1 O1 3.059(15) 6_655 n
BA1 O1 3.059(15) 8_654 n
BA1 O1 2.906(10) 12_544 n
BA1 O2 2.784(10) 3_655 n
BA1 O2 2.784(10) 8_654 n
BA1 O3 2.471(20) 2_665 n
BA1 O3 2.988(17) 5_664 n
BA1 O3 2.988(17) 9_546 n
BA1 O3 2.471(20) 12_544 n
BA1 O4 2.942(16) 3_655 n
BA1 O4 2.942(16) 5_655 n
BA2 BA1 4.078(29) 1_555 n
BA2 BA1 3.940(15) 2_665 n
BA2 BA1 4.060(16) 3_545 n
BA2 BA1 4.078(29) 4_555 n
BA2 BA1 3.940(15) 5_665 n
BA2 BA1 4.060(16) 6_545 n
BA2 BA2 4.2396(6) 7_555 n
BA2 BA2 4.2396(6) 7_556 n
BA2 TA1 3.454(18) 1_555 n
BA2 TA1 3.454(18) 2_555 n
BA2 TA2 3.697(11) 1_555 n
BA2 TA2 3.696(11) 2_665 n
BA2 O1 2.839(10) 3_655 n
BA2 O1 2.839(10) 6_655 n
BA2 O1 2.713(11) 8_654 n
BA2 O1 2.713(11) 11_656 n
BA2 O2 3.012(13) 1_555 n
BA2 O2 2.822(20) 3_655 n
BA2 O3 2.919(21) 7_566 n
BA2 O3 2.999(21) 8_654 n
BA2 O3 2.919(21) 10_564 n
BA2 O3 2.999(21) 11_656 n
BA2 O4 2.830(21) 1_555 n
BA2 O4 2.830(21) 4_555 n
TA1 BA1 3.702(18) 1_455 n
TA1 BA1 3.702(18) 3_545 n
TA1 BA1 3.702(18) 5_665 n
TA1 BA2 3.454(18) 1_555 n
TA1 BA2 3.454(18) 2_555 n
TA1 BA2 3.454(18) 3_555 n
TA1 TA1 1.27(4) 2_555 n
TA1 TA1 2.97(4) 7_555 n
TA1 O3 1.940(16) 7_566 n
TA1 O3 1.709(17) 8_654 n
TA1 O3 1.940(16) 9_446 n
TA1 O3 1.709(17) 10_564 n
TA1 O3 1.940(16) 11_656 n
TA1 O3 1.709(17) 12_444 n
TA1 O4 2.123(19) 1_555 n
TA1 O4 2.123(19) 3_555 n
TA1 O4 2.123(19) 5_555 n
TA2 BA1 3.490(9) 2_665 n
TA2 BA1 3.489(9) 4_555 n
TA2 BA1 3.490(9) 6_655 n
TA2 BA2 3.697(11) 1_555 n
TA2 BA2 3.697(11) 2_665 n
TA2 BA2 3.696(11) 3_655 n
TA2 TA2 3.050(16) 2_665 n
TA2 O1 1.808(8) 1_555 n
TA2 O1 1.808(8) 3_655 n
TA2 O1 1.807(8) 5_665 n
TA2 O2 2.243(9) 1_555 n
TA2 O2 2.243(9) 2_665 n
TA2 O2 2.242(9) 3_655 n
O1 BA1 3.059(15) 2_665 n
O1 BA1 2.906(10) 6_655 n
O1 BA2 2.839(10) 2_665 n
O1 BA2 2.713(11) 8_665 n
O1 TA2 1.808(8) 1_555 n
O2 BA1 2.784(10) 2_665 n
O2 BA1 2.784(10) 5_665 n
O2 BA2 3.012(13) 1_555 n
O2 BA2 2.822(20) 2_665 n
O2 TA2 2.243(9) 1_555 n
O2 TA2 2.242(9) 2_665 n
O3 BA1 2.988(17) 3_656 n
O3 BA1 2.471(20) 6_655 n
O3 BA2 2.919(21) 7_666 n
O3 BA2 2.999(21) 8_665 n
O3 TA1 1.940(16) 7_666 n
O3 TA1 1.709(17) 8_665 n
O3 O3 0.666(21) 4_556 n
O4 BA1 2.942(16) 3_545 n
O4 BA1 2.942(16) 5_665 n
O4 BA2 2.830(21) 1_555 n
O4 BA2 2.830(21) 7_555 n
O4 TA1 2.123(19) 1_555 n
O4 TA1 2.123(19) 7_555 n

loop_
_pd_block_diffractogram_id
2009-08-27T22:46|A_BA4TA2O9_RT_H_01|Chris_Ling|SPODI
